data_8000193
loop_
_publ_author_name
'Shibuya, Yuhki'
'Nabari, Keiko'
'Kondo, Mitsuru'
'Yasue, Sachie'
'Maeda, Kenji'
'Uchida, Fumio'
'Kawaguchi, Hiroyuki'

_publ_section_title
;
 The Copper(II) Complex with Two Didentate Schiff Base Ligands. The Unique
 Rearrangment that Proceeds under Alcohol Vapor in the Solid State to
 Construct Noninclusion Structure
;
_journal_issue 1
_journal_name_full 'Chemistry Letters'
_journal_page_first 78
_journal_paper_doi 10.1246/cl.2008.78
_journal_volume 37
_journal_year 2008
_chemical_formula_moiety 'C26 H20 Cu N2 O4 '
_chemical_formula_sum 'C26 H20 Cu N2 O4'
_chemical_formula_weight 488.00
_space_group_IT_number 14
_symmetry_cell_setting monoclinic
_symmetry_Int_Tables_number 14
_symmetry_space_group_name_Hall '-P 2yn'
_symmetry_space_group_name_H-M 'P 1 21/n 1'
_cell_angle_alpha 90.0000
_cell_angle_beta 93.008(18)
_cell_angle_gamma 90.0000
_cell_formula_units_Z 4
_cell_length_a 9.826(6)
_cell_length_b 15.11(3)
_cell_length_c 15.174(9)
_cell_measurement_temperature 293.1
_cell_measurement_theta_max 14.6
_cell_measurement_theta_min 1.2
_cell_volume 2250(5)
_computing_cell_refinement CrystalClear
_computing_data_collection CrystalClear
_computing_data_reduction CrystalStructure
_computing_publication_material 'CrystalStructure 3.8'
_computing_structure_refinement CRYSTALS
_computing_structure_solution SIR92
_diffrn_detector_area_resol_mean 14.71
_diffrn_measured_fraction_theta_full 0.966
_diffrn_measured_fraction_theta_max 0.966
_diffrn_measurement_device_type 'Rigaku Mercury'
_diffrn_measurement_method \w
_diffrn_radiation_type 'Mo K\a'
_diffrn_radiation_wavelength 0.71070
_diffrn_reflns_av_R_equivalents 0.085
_diffrn_reflns_limit_h_max 13
_diffrn_reflns_limit_h_min -13
_diffrn_reflns_limit_k_max 18
_diffrn_reflns_limit_k_min -20
_diffrn_reflns_limit_l_max 18
_diffrn_reflns_limit_l_min -20
_diffrn_reflns_number 18326
_diffrn_reflns_theta_full 29.13
_diffrn_reflns_theta_max 29.13
_exptl_absorpt_coefficient_mu 1.007
_exptl_absorpt_correction_T_max 0.904
_exptl_absorpt_correction_T_min 0.556
_exptl_absorpt_correction_type none
_exptl_crystal_colour black
_exptl_crystal_density_diffrn 1.441
_exptl_crystal_density_method 'not measured'
_exptl_crystal_description needle
_exptl_crystal_F_000 1004.00
_exptl_crystal_size_max 0.30
_exptl_crystal_size_mid 0.12
_exptl_crystal_size_min 0.10
_refine_diff_density_max 5.18
_refine_diff_density_min -1.85
_refine_ls_extinction_coef 154(11)
_refine_ls_extinction_method 'Larson (1970) Crystallographic Computing eq. 22'
_refine_ls_goodness_of_fit_ref 1.373
_refine_ls_hydrogen_treatment refall
_refine_ls_number_parameters 317
_refine_ls_number_reflns 5854
_refine_ls_R_factor_gt 0.0850
_refine_ls_shift/su_max 0.0000
_refine_ls_structure_factor_coef Fsqd
_refine_ls_weighting_details 'w = 1/[0.1500\s(Fo^2^)]/(4Fo^2^)'
_refine_ls_weighting_scheme calc
_refine_ls_wR_factor_ref 0.2352
_reflns_number_gt 886
_reflns_number_total 5854
_reflns_threshold_expression F^2^>2.0\s(F^2^)
_cod_data_source_file 37-78sup1.cif
_cod_data_source_block '_Complex-2-Cu-mhsa'
_cod_original_cell_volume 2249(5)
_cod_original_formula_sum 'C26 H20 Cu N2 O4 '
_cod_database_code 8000193

loop_
_symmetry_equiv_pos_site_id
_symmetry_equiv_pos_as_xyz
1 +X,+Y,+Z
2 1/2-X,1/2+Y,1/2-Z
3 -X,-Y,-Z
4 1/2+X,1/2-Y,1/2+Z

loop_
_atom_site_label
_atom_site_type_symbol
_atom_site_fract_x
_atom_site_fract_y
_atom_site_fract_z
_atom_site_U_iso_or_equiv
_atom_site_adp_type
_atom_site_occupancy
_atom_site_symmetry_multiplicity
_atom_site_calc_flag
_atom_site_refinement_flags
Cu(1) Cu 0.87557(11) 0.20334(7) 0.58356(7) 0.0490(3) Uani 1.00 1 d .
O(1) O 1.0088(5) 0.2969(3) 0.5901(3) 0.0514(16) Uani 1.00 1 d .
O(2) O 0.2434(5) 0.2870(4) 0.5030(4) 0.063(2) Uani 1.00 1 d .
O(3) O 0.9942(6) 0.1222(3) 0.6475(3) 0.0544(17) Uani 1.00 1 d .
O(4) O 0.6423(7) 0.3270(4) 0.2960(4) 0.074(2) Uani 1.00 1 d .
N(1) N 0.7221(6) 0.2822(4) 0.5967(4) 0.0436(18) Uani 1.00 1 d .
N(2) N 0.7836(6) 0.1109(4) 0.5104(4) 0.0423(17) Uani 1.00 1 d .
C(1) C 0.9839(8) 0.3813(5) 0.6034(5) 0.045(2) Uani 1.00 1 d .
C(2) C 1.0979(10) 0.4371(6) 0.6115(5) 0.060(2) Uani 1.00 1 d .
C(3) C 1.0816(10) 0.5293(6) 0.6185(5) 0.059(3) Uani 1.00 1 d .
C(4) C 0.9551(11) 0.5657(6) 0.6272(6) 0.070(3) Uani 1.00 1 d .
C(5) C 0.8413(10) 0.5137(6) 0.6217(5) 0.060(2) Uani 1.00 1 d .
C(6) C 0.8566(8) 0.4161(5) 0.6090(5) 0.048(2) Uani 1.00 1 d .
C(7) C 0.7329(8) 0.3669(5) 0.6096(5) 0.048(2) Uani 1.00 1 d .
C(8) C 0.5887(8) 0.2465(6) 0.6009(5) 0.051(2) Uani 1.00 1 d .
C(9) C 0.4774(8) 0.2847(5) 0.5505(5) 0.049(2) Uani 1.00 1 d .
C(10) C 0.3482(9) 0.2504(7) 0.5558(6) 0.060(3) Uani 1.00 1 d .
C(11) C 0.3206(9) 0.1834(6) 0.6089(6) 0.063(2) Uani 1.00 1 d .
C(12) C 0.4261(10) 0.1438(7) 0.6603(6) 0.068(3) Uani 1.00 1 d .
C(13) C 0.5580(10) 0.1757(6) 0.6544(6) 0.064(3) Uani 1.00 1 d .
C(14) C 0.9803(8) 0.0356(5) 0.6481(5) 0.045(2) Uani 1.00 1 d .
C(15) C 1.0683(9) -0.0128(6) 0.7079(5) 0.058(2) Uani 1.00 1 d .
C(16) C 1.0563(11) -0.1032(6) 0.7181(6) 0.068(3) Uani 1.00 1 d .
C(17) C 0.9640(11) -0.1487(6) 0.6610(7) 0.075(3) Uani 1.00 1 d .
C(18) C 0.8805(9) -0.1041(5) 0.5979(5) 0.057(2) Uani 1.00 1 d .
C(19) C 0.8934(10) -0.0121(5) 0.5920(5) 0.051(2) Uani 1.00 1 d .
C(20) C 0.8049(8) 0.0298(5) 0.5256(5) 0.052(2) Uani 1.00 1 d .
C(21) C 0.6880(7) 0.1361(5) 0.4429(5) 0.045(2) Uani 1.00 1 d .
C(22) C 0.7066(9) 0.2156(5) 0.3984(5) 0.053(2) Uani 1.00 1 d .
C(23) C 0.6159(9) 0.2466(5) 0.3315(6) 0.052(2) Uani 1.00 1 d .
C(24) C 0.5004(10) 0.1989(6) 0.3113(6) 0.066(3) Uani 1.00 1 d .
C(25) C 0.4832(10) 0.1161(7) 0.3510(6) 0.070(3) Uani 1.00 1 d .
C(26) C 0.5749(10) 0.0864(6) 0.4171(6) 0.066(3) Uani 1.00 1 d .
H(1) H 1.1870 0.4125 0.6126 0.071 Uiso 1.00 1 c R
H(2) H 1.1589 0.5669 0.6169 0.072 Uiso 1.00 1 c R
H(3) H 0.9467 0.6276 0.6368 0.084 Uiso 1.00 1 c R
H(4) H 0.7536 0.5391 0.6268 0.071 Uiso 1.00 1 c R
H(5) H 0.6520 0.3985 0.6209 0.058 Uiso 1.00 1 c R
H(6) H 0.4919 0.3339 0.5132 0.058 Uiso 1.00 1 c R
H(7) H 0.2297 0.1625 0.6116 0.075 Uiso 1.00 1 c R
H(8) H 0.4077 0.0965 0.6992 0.083 Uiso 1.00 1 c R
H(9) H 0.6299 0.1475 0.6880 0.077 Uiso 1.00 1 c R
H(10) H 1.1376 0.0178 0.7417 0.069 Uiso 1.00 1 c R
H(11) H 1.1088 -0.1337 0.7628 0.082 Uiso 1.00 1 c R
H(12) H 0.9575 -0.2113 0.6653 0.090 Uiso 1.00 1 c R
H(13) H 0.8177 -0.1356 0.5598 0.068 Uiso 1.00 1 c R
H(14) H 0.7558 -0.0095 0.4868 0.061 Uiso 1.00 1 c R
H(15) H 0.7845 0.2504 0.4144 0.063 Uiso 1.00 1 c R
H(16) H 0.4322 0.2218 0.2709 0.078 Uiso 1.00 1 c R
H(17) H 0.4083 0.0796 0.3324 0.083 Uiso 1.00 1 c R
H(18) H 0.5595 0.0315 0.4454 0.079 Uiso 1.00 1 c R

loop_
_atom_site_aniso_label
_atom_site_aniso_U_11
_atom_site_aniso_U_22
_atom_site_aniso_U_33
_atom_site_aniso_U_12
_atom_site_aniso_U_13
_atom_site_aniso_U_23
Cu(1) 0.0510(6) 0.0393(5) 0.0561(6) -0.0016(4) -0.0044(4) -0.0010(5)
O(1) 0.044(3) 0.033(3) 0.076(4) -0.016(2) -0.004(2) -0.003(2)
O(2) 0.038(3) 0.074(4) 0.076(4) 0.014(3) -0.013(2) -0.007(3)
O(3) 0.060(3) 0.038(3) 0.063(3) -0.000(2) -0.016(2) 0.009(2)
O(4) 0.099(5) 0.049(4) 0.072(4) -0.023(3) -0.028(3) 0.020(3)
N(1) 0.038(3) 0.045(3) 0.047(3) -0.008(2) -0.005(2) -0.004(3)
N(2) 0.050(3) 0.029(3) 0.048(3) -0.006(2) -0.008(2) -0.002(2)
C(1) 0.038(3) 0.041(4) 0.056(4) 0.005(3) 0.003(3) -0.003(3)
C(2) 0.064(6) 0.045(5) 0.070(6) -0.025(4) -0.004(4) -0.009(4)
C(3) 0.069(6) 0.057(6) 0.053(5) -0.009(5) 0.018(4) 0.004(4)
C(4) 0.079(7) 0.053(6) 0.079(7) -0.019(5) -0.004(6) -0.004(5)
C(5) 0.071(6) 0.043(5) 0.064(5) -0.003(4) -0.006(4) -0.011(4)
C(6) 0.037(3) 0.045(4) 0.064(5) -0.001(3) 0.007(3) 0.008(4)
C(7) 0.049(4) 0.044(4) 0.051(4) -0.004(3) 0.012(3) 0.001(3)
C(8) 0.048(4) 0.065(6) 0.042(4) -0.020(4) 0.017(3) -0.010(4)
C(9) 0.054(4) 0.036(4) 0.055(4) 0.005(3) -0.012(3) -0.012(3)
C(10) 0.045(5) 0.066(6) 0.070(6) 0.004(4) -0.002(4) -0.016(5)
C(11) 0.047(5) 0.066(6) 0.074(6) -0.012(4) -0.008(4) -0.023(5)
C(12) 0.048(5) 0.086(8) 0.073(6) -0.018(5) 0.026(4) 0.003(5)
C(13) 0.057(6) 0.066(6) 0.069(6) 0.005(4) 0.007(4) 0.003(5)
C(14) 0.051(4) 0.034(4) 0.050(4) 0.005(3) 0.004(3) 0.001(3)
C(15) 0.058(5) 0.057(5) 0.057(5) 0.002(4) -0.007(4) 0.022(4)
C(16) 0.097(9) 0.053(5) 0.054(5) 0.010(5) -0.004(5) 0.006(4)
C(17) 0.088(8) 0.040(5) 0.097(8) 0.003(5) -0.002(6) -0.008(5)
C(18) 0.064(5) 0.039(4) 0.067(5) 0.004(4) -0.007(4) -0.003(4)
C(19) 0.068(6) 0.036(4) 0.049(4) -0.010(3) -0.002(3) -0.003(3)
C(20) 0.051(4) 0.048(5) 0.055(4) 0.006(3) -0.014(3) -0.011(4)
C(21) 0.032(3) 0.049(4) 0.055(4) -0.012(3) 0.002(3) 0.005(3)
C(22) 0.071(6) 0.045(4) 0.042(4) 0.005(4) -0.005(3) 0.000(3)
C(23) 0.049(4) 0.040(4) 0.066(5) 0.005(3) -0.014(4) 0.003(3)
C(24) 0.077(7) 0.057(6) 0.061(5) -0.014(5) -0.013(4) 0.005(5)
C(25) 0.062(6) 0.076(7) 0.070(6) -0.007(5) -0.016(5) -0.007(5)
C(26) 0.062(6) 0.058(6) 0.077(6) -0.006(4) -0.012(5) 0.021(5)

loop_
_atom_type_symbol
_atom_type_description
_atom_type_scat_dispersion_real
_atom_type_scat_dispersion_imag
_atom_type_scat_source
Cu Cu 0.320 1.265
;
International Tables for Crystallography
(1992, Vol. C, Tables 4.2.6.8 and 6.1.1.4)
;
C C 0.003 0.002
;
International Tables for Crystallography
(1992, Vol. C, Tables 4.2.6.8 and 6.1.1.4)
;
N N 0.006 0.003
;
International Tables for Crystallography
(1992, Vol. C, Tables 4.2.6.8 and 6.1.1.4)
;
O O 0.011 0.006
;
International Tables for Crystallography
(1992, Vol. C, Tables 4.2.6.8 and 6.1.1.4)
;
H H 0.000 0.000
;
International Tables for Crystallography
(1992, Vol. C, Table 6.1.1.4)
;

loop_
_geom_angle_atom_site_label_1
_geom_angle_atom_site_label_2
_geom_angle_atom_site_label_3
_geom_angle
_geom_angle_publ_flag
O(1) Cu(1) O(3) 92.8(2) yes
O(1) Cu(1) N(1) 94.2(2) yes
O(1) Cu(1) N(2) 147.0(2) yes
O(3) Cu(1) N(1) 142.6(2) yes
O(3) Cu(1) N(2) 94.6(2) yes
N(1) Cu(1) N(2) 99.0(2) yes
Cu(1) O(1) C(1) 126.0(5) yes
Cu(1) O(3) C(14) 125.3(5) yes
Cu(1) N(1) C(7) 124.3(5) yes
Cu(1) N(1) C(8) 119.7(5) yes
C(7) N(1) C(8) 115.8(7) yes
Cu(1) N(2) C(20) 121.2(5) yes
Cu(1) N(2) C(21) 119.1(5) yes
C(20) N(2) C(21) 119.6(6) yes
O(1) C(1) C(2) 116.2(7) yes
O(1) C(1) C(6) 124.2(7) yes
C(2) C(1) C(6) 119.6(8) yes
C(1) C(2) C(3) 120.5(8) yes
C(2) C(3) C(4) 120.8(9) yes
C(3) C(4) C(5) 120.4(9) yes
C(4) C(5) C(6) 119.2(8) yes
C(1) C(6) C(5) 119.1(7) yes
C(1) C(6) C(7) 125.8(8) yes
C(5) C(6) C(7) 115.0(7) yes
N(1) C(7) C(6) 125.2(7) yes
N(1) C(8) C(9) 120.4(7) yes
N(1) C(8) C(13) 123.3(7) yes
C(9) C(8) C(13) 116.3(8) yes
C(8) C(9) C(10) 120.1(8) yes
O(2) C(10) C(9) 118.4(8) yes
O(2) C(10) C(11) 119.0(8) yes
C(9) C(10) C(11) 122.6(8) yes
C(10) C(11) C(12) 119.6(9) yes
C(11) C(12) C(13) 118.8(9) yes
C(8) C(13) C(12) 122.5(9) yes
O(3) C(14) C(15) 117.1(7) yes
O(3) C(14) C(19) 125.3(7) yes
C(15) C(14) C(19) 117.5(7) yes
C(14) C(15) C(16) 121.7(8) yes
C(15) C(16) C(17) 118.2(8) yes
C(16) C(17) C(18) 121.6(9) yes
C(17) C(18) C(19) 118.0(8) yes
C(14) C(19) C(18) 122.4(8) yes
C(14) C(19) C(20) 122.2(7) yes
C(18) C(19) C(20) 115.4(7) yes
N(2) C(20) C(19) 129.9(7) yes
N(2) C(21) C(22) 119.2(7) yes
N(2) C(21) C(26) 123.8(7) yes
C(22) C(21) C(26) 117.0(7) yes
C(21) C(22) C(23) 123.1(8) yes
O(4) C(23) C(22) 117.4(7) yes
O(4) C(23) C(24) 123.8(8) yes
C(22) C(23) C(24) 118.5(8) yes
C(23) C(24) C(25) 119.5(8) yes
C(24) C(25) C(26) 120.6(9) yes
C(21) C(26) C(25) 120.9(9) yes
C(1) C(2) H(1) 119.9 no
C(3) C(2) H(1) 119.6 no
C(2) C(3) H(2) 119.7 no
C(4) C(3) H(2) 119.5 no
C(3) C(4) H(3) 119.8 no
C(5) C(4) H(3) 119.8 no
C(4) C(5) H(4) 120.4 no
C(6) C(5) H(4) 120.4 no
N(1) C(7) H(5) 117.4 no
C(6) C(7) H(5) 117.4 no
C(8) C(9) H(6) 120.1 no
C(10) C(9) H(6) 119.8 no
C(10) C(11) H(7) 120.0 no
C(12) C(11) H(7) 120.4 no
C(11) C(12) H(8) 120.6 no
C(13) C(12) H(8) 120.6 no
C(8) C(13) H(9) 118.8 no
C(12) C(13) H(9) 118.7 no
C(14) C(15) H(10) 119.3 no
C(16) C(15) H(10) 119.0 no
C(15) C(16) H(11) 120.8 no
C(17) C(16) H(11) 121.0 no
C(16) C(17) H(12) 119.3 no
C(18) C(17) H(12) 119.1 no
C(17) C(18) H(13) 120.9 no
C(19) C(18) H(13) 121.0 no
N(2) C(20) H(14) 114.9 no
C(19) C(20) H(14) 115.2 no
C(21) C(22) H(15) 118.5 no
C(23) C(22) H(15) 118.4 no
C(23) C(24) H(16) 120.2 no
C(25) C(24) H(16) 120.3 no
C(24) C(25) H(17) 119.9 no
C(26) C(25) H(17) 119.5 no
C(21) C(26) H(18) 119.4 no
C(25) C(26) H(18) 119.7 no

loop_
_geom_bond_atom_site_label_1
_geom_bond_atom_site_label_2
_geom_bond_distance
_geom_bond_publ_flag
Cu(1) O(1) 1.926(5) yes
Cu(1) O(3) 1.919(5) yes
Cu(1) N(1) 1.940(6) yes
Cu(1) N(2) 1.973(6) yes
O(1) C(1) 1.316(10) yes
O(2) C(10) 1.387(11) yes
O(3) C(14) 1.316(9) yes
O(4) C(23) 1.360(11) yes
N(1) C(7) 1.298(10) yes
N(1) C(8) 1.422(10) yes
N(2) C(20) 1.262(10) yes
N(2) C(21) 1.405(10) yes
C(1) C(2) 1.402(12) yes
C(1) C(6) 1.364(11) yes
C(2) C(3) 1.406(13) yes
C(3) C(4) 1.372(15) yes
C(4) C(5) 1.366(14) yes
C(5) C(6) 1.495(12) yes
C(6) C(7) 1.425(12) yes
C(8) C(9) 1.423(11) yes
C(8) C(13) 1.386(13) yes
C(9) C(10) 1.377(12) yes
C(10) C(11) 1.331(14) yes
C(11) C(12) 1.399(13) yes
C(12) C(13) 1.390(14) yes
C(14) C(15) 1.423(12) yes
C(14) C(19) 1.377(12) yes
C(15) C(16) 1.381(13) yes
C(16) C(17) 1.401(14) yes
C(17) C(18) 1.400(13) yes
C(18) C(19) 1.399(12) yes
C(19) C(20) 1.443(11) yes
C(21) C(22) 1.395(12) yes
C(21) C(26) 1.381(12) yes
C(22) C(23) 1.395(12) yes
C(23) C(24) 1.365(13) yes
C(24) C(25) 1.403(14) yes
C(25) C(26) 1.387(13) yes
C(2) H(1) 0.950 no
C(3) H(2) 0.950 no
C(4) H(3) 0.950 no
C(5) H(4) 0.950 no
C(7) H(5) 0.950 no
C(9) H(6) 0.950 no
C(11) H(7) 0.950 no
C(12) H(8) 0.950 no
C(13) H(9) 0.950 no
C(15) H(10) 0.950 no
C(16) H(11) 0.950 no
C(17) H(12) 0.950 no
C(18) H(13) 0.950 no
C(20) H(14) 0.950 no
C(22) H(15) 0.950 no
C(24) H(16) 0.950 no
C(25) H(17) 0.950 no
C(26) H(18) 0.950 no

loop_
_geom_contact_atom_site_label_1
_geom_contact_atom_site_label_2
_geom_contact_distance
_geom_contact_site_symmetry_2
O(1) O(2) 2.721(8) 1_655
O(1) C(10) 3.474(10) 1_655
O(1) C(11) 3.510(11) 1_655
O(1) C(24) 3.363(11) 4_555
O(2) O(1) 2.721(8) 1_455
O(2) C(1) 3.355(10) 1_455
O(2) C(2) 3.184(11) 1_455
O(2) C(4) 3.501(12) 3_666
O(2) C(18) 3.356(11) 3_656
O(3) O(4) 2.728(8) 4_555
O(3) C(11) 3.417(11) 1_655
O(3) C(23) 3.579(10) 4_555
O(4) O(3) 2.728(8) 4_454
O(4) C(11) 3.417(11) 4_554
O(4) C(12) 3.580(12) 4_554
O(4) C(14) 3.393(10) 4_454
O(4) C(15) 3.176(11) 4_454
C(1) O(2) 3.355(10) 1_655
C(1) C(24) 3.376(12) 4_555
C(2) O(2) 3.184(11) 1_655
C(4) O(2) 3.501(12) 3_666
C(4) C(12) 3.571(14) 2_656
C(10) O(1) 3.474(10) 1_455
C(11) O(1) 3.510(11) 1_455
C(11) O(3) 3.417(11) 1_455
C(11) O(4) 3.417(11) 4_455
C(12) O(4) 3.580(12) 4_455
C(12) C(4) 3.571(14) 2_646
C(14) O(4) 3.393(10) 4_555
C(14) C(20) 3.599(11) 3_756
C(15) O(4) 3.176(11) 4_555
C(16) C(22) 3.444(13) 3_756
C(17) C(22) 3.551(14) 3_756
C(18) O(2) 3.356(11) 3_656
C(19) C(19) 3.596(13) 3_756
C(19) C(20) 3.549(12) 3_756
C(20) C(14) 3.599(11) 3_756
C(20) C(19) 3.549(12) 3_756
C(22) C(16) 3.444(13) 3_756
C(22) C(17) 3.551(14) 3_756
C(23) O(3) 3.579(10) 4_454
C(24) O(1) 3.363(11) 4_454
C(24) C(1) 3.376(12) 4_454
Cu(1) H(7) 3.537 1_655
Cu(1) H(16) 3.082 4_555
O(1) H(7) 2.978 1_655
O(1) H(16) 2.896 4_555
O(2) H(1) 2.601 1_455
O(2) H(3) 3.039 3_666
O(2) H(4) 3.285 3_666
O(2) H(12) 3.346 3_656
O(2) H(13) 2.538 3_656
O(3) H(7) 2.481 1_655
O(3) H(16) 3.091 4_555
O(4) H(2) 2.804 3_766
O(4) H(7) 2.975 4_554
O(4) H(8) 3.271 4_554
O(4) H(10) 2.484 4_454
N(1) H(16) 3.267 4_555
C(1) H(16) 3.047 4_555
C(2) H(10) 3.549 2_756
C(2) H(11) 3.537 2_756
C(3) H(8) 2.943 2_656
C(3) H(10) 3.395 2_756
C(4) H(8) 2.932 2_656
C(4) H(9) 3.215 2_656
C(4) H(12) 3.418 1_565
C(5) H(9) 3.524 2_656
C(5) H(17) 3.524 4_555
C(6) H(2) 3.433 3_766
C(6) H(16) 3.276 4_555
C(6) H(17) 3.401 4_555
C(7) H(16) 3.334 4_555
C(8) H(11) 3.426 2_656
C(9) H(11) 3.242 2_656
C(10) H(1) 3.065 1_455
C(10) H(11) 3.271 2_656
C(10) H(13) 2.906 3_656
C(11) H(11) 3.430 2_656
C(11) H(13) 2.926 3_656
C(11) H(14) 3.075 3_656
C(11) H(18) 3.565 3_656
C(12) H(3) 3.271 2_646
C(12) H(11) 3.581 2_656
C(12) H(12) 3.576 2_656
C(12) H(14) 3.445 3_656
C(12) H(18) 3.103 3_656
C(13) H(3) 3.253 2_646
C(13) H(11) 3.574 2_656
C(13) H(12) 3.235 2_656
C(14) H(7) 3.183 1_655
C(14) H(14) 3.410 3_756
C(15) H(7) 3.450 1_655
C(15) H(14) 3.517 3_756
C(16) H(1) 3.514 2_746
C(16) H(5) 3.269 2_646
C(16) H(15) 3.429 3_756
C(17) H(3) 3.403 1_545
C(17) H(15) 3.172 3_756
C(18) H(7) 3.419 3_656
C(18) H(17) 3.102 3_656
C(19) H(17) 3.391 3_656
C(20) H(7) 3.579 3_656
C(20) H(17) 3.499 3_656
C(22) H(2) 3.555 3_766
C(22) H(11) 3.357 3_756
C(22) H(12) 3.488 3_756
C(23) H(11) 3.560 3_756
C(25) H(8) 3.482 3_656
C(25) H(13) 3.329 3_656
C(26) H(8) 3.288 3_656
C(26) H(18) 3.092 3_656
H(1) O(2) 2.601 1_655
H(1) C(10) 3.065 1_655
H(1) C(16) 3.514 2_756
H(1) H(10) 3.161 2_756
H(1) H(11) 2.773 2_756
H(2) O(4) 2.804 3_766
H(2) C(6) 3.433 3_766
H(2) C(22) 3.555 3_766
H(2) H(8) 2.934 2_656
H(2) H(10) 2.950 2_756
H(2) H(15) 2.861 3_766
H(3) O(2) 3.039 3_666
H(3) C(12) 3.271 2_656
H(3) C(13) 3.253 2_656
H(3) C(17) 3.403 1_565
H(3) H(8) 2.843 2_656
H(3) H(9) 2.817 2_656
H(3) H(12) 2.474 1_565
H(3) H(15) 3.346 3_766
H(4) O(2) 3.285 3_666
H(4) H(9) 3.399 2_656
H(5) C(16) 3.269 2_656
H(5) H(11) 3.224 2_656
H(7) Cu(1) 3.537 1_455
H(7) O(1) 2.978 1_455
H(7) O(3) 2.481 1_455
H(7) O(4) 2.975 4_455
H(7) C(14) 3.183 1_455
H(7) C(15) 3.450 1_455
H(7) C(18) 3.419 3_656
H(7) C(20) 3.579 3_656
H(7) H(10) 3.112 1_455
H(7) H(13) 2.649 3_656
H(7) H(14) 2.759 3_656
H(8) O(4) 3.271 4_455
H(8) C(3) 2.943 2_646
H(8) C(4) 2.932 2_646
H(8) C(25) 3.482 3_656
H(8) C(26) 3.288 3_656
H(8) H(2) 2.934 2_646
H(8) H(3) 2.843 2_646
H(8) H(10) 3.009 1_455
H(8) H(14) 3.435 3_656
H(8) H(17) 3.266 3_656
H(8) H(18) 2.955 3_656
H(9) C(4) 3.215 2_646
H(9) C(5) 3.524 2_646
H(9) H(3) 2.817 2_646
H(9) H(4) 3.399 2_646
H(9) H(12) 3.232 2_656
H(9) H(17) 3.463 3_656
H(10) O(4) 2.484 4_555
H(10) C(2) 3.549 2_746
H(10) C(3) 3.395 2_746
H(10) H(1) 3.161 2_746
H(10) H(2) 2.950 2_746
H(10) H(7) 3.112 1_655
H(10) H(8) 3.009 1_655
H(11) C(2) 3.537 2_746
H(11) C(8) 3.426 2_646
H(11) C(9) 3.242 2_646
H(11) C(10) 3.271 2_646
H(11) C(11) 3.430 2_646
H(11) C(12) 3.581 2_646
H(11) C(13) 3.574 2_646
H(11) C(22) 3.357 3_756
H(11) C(23) 3.560 3_756
H(11) H(1) 2.773 2_746
H(11) H(5) 3.224 2_646
H(11) H(15) 3.425 3_756
H(12) O(2) 3.346 3_656
H(12) C(4) 3.418 1_545
H(12) C(12) 3.576 2_646
H(12) C(13) 3.235 2_646
H(12) C(22) 3.488 3_756
H(12) H(3) 2.474 1_545
H(12) H(9) 3.232 2_646
H(12) H(15) 2.925 3_756
H(13) O(2) 2.538 3_656
H(13) C(10) 2.906 3_656
H(13) C(11) 2.926 3_656
H(13) C(25) 3.329 3_656
H(13) H(7) 2.649 3_656
H(13) H(17) 2.950 3_656
H(14) C(11) 3.075 3_656
H(14) C(12) 3.445 3_656
H(14) C(14) 3.410 3_756
H(14) C(15) 3.517 3_756
H(14) H(7) 2.759 3_656
H(14) H(8) 3.435 3_656
H(14) H(17) 3.422 3_656
H(14) H(18) 3.331 3_656
H(15) C(16) 3.429 3_756
H(15) C(17) 3.172 3_756
H(15) H(2) 2.861 3_766
H(15) H(3) 3.346 3_766
H(15) H(11) 3.425 3_756
H(15) H(12) 2.925 3_756
H(16) Cu(1) 3.082 4_454
H(16) O(1) 2.896 4_454
H(16) O(3) 3.091 4_454
H(16) N(1) 3.267 4_454
H(16) C(1) 3.047 4_454
H(16) C(6) 3.276 4_454
H(16) C(7) 3.334 4_454
H(17) C(5) 3.524 4_454
H(17) C(6) 3.401 4_454
H(17) C(18) 3.102 3_656
H(17) C(19) 3.391 3_656
H(17) C(20) 3.499 3_656
H(17) H(8) 3.266 3_656
H(17) H(9) 3.463 3_656
H(17) H(13) 2.950 3_656
H(17) H(14) 3.422 3_656
H(18) C(11) 3.565 3_656
H(18) C(12) 3.103 3_656
H(18) C(26) 3.092 3_656
H(18) H(8) 2.955 3_656
H(18) H(14) 3.331 3_656
H(18) H(18) 2.285 3_656

loop_
_geom_torsion_atom_site_label_1
_geom_torsion_atom_site_label_2
_geom_torsion_atom_site_label_3
_geom_torsion_atom_site_label_4
_geom_torsion
O(1) Cu(1) O(3) C(14) -161.2(6)
O(3) Cu(1) O(1) C(1) -140.7(6)
O(1) Cu(1) N(1) C(7) -3.0(6)
O(1) Cu(1) N(1) C(8) -177.0(5)
N(1) Cu(1) O(1) C(1) 2.6(6)
O(1) Cu(1) N(2) C(20) 110.4(6)
O(1) Cu(1) N(2) C(21) -72.5(7)
N(2) Cu(1) O(1) C(1) 116.3(6)
O(3) Cu(1) N(1) C(7) 97.3(7)
O(3) Cu(1) N(1) C(8) -76.7(6)
N(1) Cu(1) O(3) C(14) 98.0(7)
O(3) Cu(1) N(2) C(20) 8.0(6)
O(3) Cu(1) N(2) C(21) -174.9(5)
N(2) Cu(1) O(3) C(14) -13.4(6)
N(1) Cu(1) N(2) C(20) -137.1(6)
N(1) Cu(1) N(2) C(21) 40.0(6)
N(2) Cu(1) N(1) C(7) -152.7(6)
N(2) Cu(1) N(1) C(8) 33.3(5)
Cu(1) O(1) C(1) C(2) 176.0(5)
Cu(1) O(1) C(1) C(6) -4.3(11)
Cu(1) O(3) C(14) C(15) -172.4(5)
Cu(1) O(3) C(14) C(19) 11.7(12)
Cu(1) N(1) C(7) C(6) 5.3(11)
Cu(1) N(1) C(8) C(9) -134.2(7)
Cu(1) N(1) C(8) C(13) 47.5(10)
C(7) N(1) C(8) C(9) 51.4(10)
C(7) N(1) C(8) C(13) -127.0(9)
C(8) N(1) C(7) C(6) 179.5(7)
Cu(1) N(2) C(20) C(19) -0.8(12)
Cu(1) N(2) C(21) C(22) 32.7(9)
Cu(1) N(2) C(21) C(26) -147.4(7)
C(20) N(2) C(21) C(22) -150.1(8)
C(20) N(2) C(21) C(26) 29.7(12)
C(21) N(2) C(20) C(19) -177.9(8)
O(1) C(1) C(2) C(3) 174.8(7)
O(1) C(1) C(6) C(5) -178.3(7)
O(1) C(1) C(6) C(7) 6.0(13)
C(2) C(1) C(6) C(5) 1.4(12)
C(2) C(1) C(6) C(7) -174.3(8)
C(6) C(1) C(2) C(3) -4.9(12)
C(1) C(2) C(3) C(4) 7.1(13)
C(2) C(3) C(4) C(5) -5.5(14)
C(3) C(4) C(5) C(6) 2.0(13)
C(4) C(5) C(6) C(1) 0.1(10)
C(4) C(5) C(6) C(7) 176.3(8)
C(1) C(6) C(7) N(1) -6.7(13)
C(5) C(6) C(7) N(1) 177.5(7)
N(1) C(8) C(9) C(10) -179.2(8)
N(1) C(8) C(13) C(12) 177.5(8)
C(9) C(8) C(13) C(12) -0.9(13)
C(13) C(8) C(9) C(10) -0.8(12)
C(8) C(9) C(10) O(2) -177.4(8)
C(8) C(9) C(10) C(11) 2.1(14)
O(2) C(10) C(11) C(12) 177.8(8)
C(9) C(10) C(11) C(12) -1.7(15)
C(11) C(12) C(13) C(8) 1.3(15)
O(3) C(14) C(15) C(16) 175.6(8)
O(3) C(14) C(19) C(18) -178.0(8)
O(3) C(14) C(19) C(20) -0.8(14)
C(15) C(14) C(19) C(18) 6.1(13)
C(15) C(14) C(19) C(20) -176.7(8)
C(19) C(14) C(15) C(16) -8.1(13)
C(14) C(15) C(16) C(17) 6.7(14)
C(15) C(16) C(17) C(18) -3.3(16)
C(16) C(17) C(18) C(19) 1.3(15)
C(17) C(18) C(19) C(14) -2.8(14)
C(17) C(18) C(19) C(20) 179.8(6)
C(14) C(19) C(20) N(2) -5.1(15)
C(18) C(19) C(20) N(2) 172.2(8)
N(2) C(21) C(22) C(23) -178.9(8)
N(2) C(21) C(26) C(25) 178.8(8)
C(22) C(21) C(26) C(25) -1.4(13)
C(26) C(21) C(22) C(23) 1.2(13)
C(21) C(22) C(23) O(4) 177.0(8)
C(21) C(22) C(23) C(24) 3.0(13)
O(4) C(23) C(24) C(25) 179.4(8)
C(22) C(23) C(24) C(25) -6.9(14)
C(23) C(24) C(25) C(26) 6.9(15)
C(24) C(25) C(26) C(21) -2.6(15)
